data_4078547
loop_
_publ_author_name
'Nifant&#x2019;ev, Ilya E.'
'Ivchenko, Pavel V.'
'Bagrov, Vladimir V.'
'Churakov, Andrei V.'
'Chevalier, Reynald'

_publ_section_title
;
 Novel Effective Racemoselective Method for the Synthesis
 ofansa-Zirconocenes and Its Use for the Preparation ofC2-Symmetric
 Complexes Based on 2-Methyl-4-aryltetrahydro(s)indacene as Catalysts for
 Isotactic Propylene Polymerization and Ethylene--Propylene
 Copolymerization
;
_journal_issue 11
_journal_name_full Organometallics
_journal_page_first 4340
_journal_paper_doi 10.1021/om300311k
_journal_volume 31
_journal_year 2012
_chemical_formula_moiety 'C44 H48 Cl N Si Zr, C H2 Cl2'
_chemical_formula_sum 'C45 H50 Cl3 N Si Zr'
_chemical_formula_weight 830.52
_chemical_name_systematic
; 
 ? 
;
_space_group_IT_number 14
_symmetry_cell_setting monoclinic
_symmetry_space_group_name_Hall '-P 2yn'
_symmetry_space_group_name_H-M 'P 1 21/n 1'
_atom_sites_solution_hydrogens geom
_atom_sites_solution_primary direct
_atom_sites_solution_secondary difmap
_audit_creation_method SHELXL-97
_cell_angle_alpha 90.00
_cell_angle_beta 95.529(1)
_cell_angle_gamma 90.00
_cell_formula_units_Z 4
_cell_length_a 18.1387(9)
_cell_length_b 9.1186(5)
_cell_length_c 24.6022(12)
_cell_measurement_reflns_used 2547
_cell_measurement_temperature 160(2)
_cell_measurement_theta_max 21.528
_cell_measurement_theta_min 2.256
_cell_volume 4050.3(4)
_computing_structure_refinement 'SHELXL-97 (Sheldrick, 1997)'
_computing_structure_solution 'SHELXS-97 (Sheldrick, 1990)'
_diffrn_ambient_temperature 160(2)
_diffrn_measured_fraction_theta_full 0.995
_diffrn_measured_fraction_theta_max 0.995
_diffrn_measurement_device_type 'Bruker SMART APEX II'
_diffrn_measurement_method \w
_diffrn_radiation_monochromator graphite
_diffrn_radiation_source 'fine-focus sealed tube'
_diffrn_radiation_type MoK\a
_diffrn_radiation_wavelength 0.71073
_diffrn_reflns_av_R_equivalents 0.0736
_diffrn_reflns_av_sigmaI/netI 0.0744
_diffrn_reflns_limit_h_max 22
_diffrn_reflns_limit_h_min -22
_diffrn_reflns_limit_k_max 11
_diffrn_reflns_limit_k_min -11
_diffrn_reflns_limit_l_max 30
_diffrn_reflns_limit_l_min -28
_diffrn_reflns_number 27160
_diffrn_reflns_theta_full 26.00
_diffrn_reflns_theta_max 26.00
_diffrn_reflns_theta_min 1.46
_diffrn_standards_decay_% 0
_diffrn_standards_interval_time 0
_diffrn_standards_number 0
_exptl_absorpt_coefficient_mu 0.532
_exptl_absorpt_correction_T_max 0.9587
_exptl_absorpt_correction_T_min 0.8786
_exptl_absorpt_correction_type multi-scan
_exptl_absorpt_process_details 'SADABS (Bruker, 2004)'
_exptl_crystal_colour yellow
_exptl_crystal_density_diffrn 1.362
_exptl_crystal_density_method 'not measured'
_exptl_crystal_description plate
_exptl_crystal_F_000 1728
_exptl_crystal_size_max 0.25
_exptl_crystal_size_mid 0.20
_exptl_crystal_size_min 0.08
_refine_diff_density_max 0.661
_refine_diff_density_min -1.145
_refine_diff_density_rms 0.101
_refine_ls_extinction_method none
_refine_ls_goodness_of_fit_ref 1.076
_refine_ls_hydrogen_treatment constr
_refine_ls_matrix_type full
_refine_ls_number_parameters 467
_refine_ls_number_reflns 7933
_refine_ls_number_restraints 0
_refine_ls_restrained_S_all 1.076
_refine_ls_R_factor_all 0.0816
_refine_ls_R_factor_gt 0.0531
_refine_ls_shift/su_max 0.001
_refine_ls_shift/su_mean 0.000
_refine_ls_structure_factor_coef Fsqd
_refine_ls_weighting_details 'calc w=1/[\s^2^(Fo^2^)+(0.0756P)^2^+0.0000P] where P=(Fo^2^+2Fc^2^)/3'
_refine_ls_weighting_scheme calc
_refine_ls_wR_factor_gt 0.1383
_refine_ls_wR_factor_ref 0.1497
_reflns_number_gt 5695
_reflns_number_total 7933
_reflns_threshold_expression I>2\s(I)
_cod_data_source_file om300311k_si_001.cif
_cod_data_source_block 19
_cod_original_sg_symbol_H-M 'P 21/n'
_cod_database_code 4078547

loop_
_symmetry_equiv_pos_as_xyz
'x, y, z'
'-x+1/2, y+1/2, -z+1/2'
'-x, -y, -z'
'x-1/2, -y-1/2, z-1/2'

loop_
_atom_site_label
_atom_site_type_symbol
_atom_site_fract_x
_atom_site_fract_y
_atom_site_fract_z
_atom_site_U_iso_or_equiv
_atom_site_adp_type
_atom_site_occupancy
_atom_site_symmetry_multiplicity
_atom_site_calc_flag
_atom_site_refinement_flags
Zr1 Zr 0.50719(2) 0.87053(4) 0.829771(15) 0.01545(12) Uani 1 1 d .
Cl1 Cl 0.62975(5) 0.76817(11) 0.81870(4) 0.0271(3) Uani 1 1 d .
Si1 Si 0.39914(6) 0.80532(12) 0.92888(5) 0.0199(3) Uani 1 1 d .
N1 N 0.48552(18) 0.9837(3) 0.75870(14) 0.0223(8) Uani 1 1 d .
H1 H 0.4486 0.9377 0.7401 0.027 Uiso 1 1 calc R
C1 C 0.5043(2) 1.1094(4) 0.72431(18) 0.0264(10) Uani 1 1 d .
C2 C 0.4500(3) 1.2337(5) 0.7294(2) 0.0467(14) Uani 1 1 d .
H2A H 0.4547 1.2702 0.7670 0.070 Uiso 1 1 calc R
H2B H 0.3994 1.1980 0.7199 0.070 Uiso 1 1 calc R
H2C H 0.4606 1.3133 0.7045 0.070 Uiso 1 1 calc R
C3 C 0.5833(3) 1.1592(6) 0.7401(2) 0.0426(13) Uani 1 1 d .
H3A H 0.5869 1.2023 0.7768 0.064 Uiso 1 1 calc R
H3B H 0.5973 1.2325 0.7139 0.064 Uiso 1 1 calc R
H3C H 0.6167 1.0748 0.7400 0.064 Uiso 1 1 calc R
C4 C 0.4992(3) 1.0558(6) 0.66510(19) 0.0495(15) Uani 1 1 d .
H4A H 0.5334 0.9735 0.6622 0.074 Uiso 1 1 calc R
H4B H 0.5125 1.1359 0.6414 0.074 Uiso 1 1 calc R
H4C H 0.4485 1.0237 0.6539 0.074 Uiso 1 1 calc R
C11 C 0.4096(2) 0.7117(4) 0.86226(17) 0.0194(9) Uani 1 1 d .
C12 C 0.4682(2) 0.6108(4) 0.85145(17) 0.0207(9) Uani 1 1 d .
C13 C 0.4722(2) 0.6011(4) 0.79526(17) 0.0202(9) Uani 1 1 d .
H13 H 0.5077 0.5453 0.7781 0.024 Uiso 1 1 calc R
C14 C 0.4152(2) 0.6873(4) 0.76765(16) 0.0175(8) Uani 1 1 d .
C15 C 0.3930(2) 0.7052(4) 0.71106(16) 0.0195(9) Uani 1 1 d .
C16 C 0.3330(2) 0.7966(4) 0.69763(16) 0.0214(9) Uani 1 1 d .
C17 C 0.2976(2) 0.8396(5) 0.64142(17) 0.0269(10) Uani 1 1 d .
H17A H 0.2639 0.7618 0.6257 0.032 Uiso 1 1 calc R
H17B H 0.3356 0.8596 0.6161 0.032 Uiso 1 1 calc R
C18 C 0.2540(3) 0.9809(5) 0.65307(19) 0.0347(11) Uani 1 1 d .
H18A H 0.2853 1.0690 0.6505 0.042 Uiso 1 1 calc R
H18B H 0.2093 0.9909 0.6269 0.042 Uiso 1 1 calc R
C19 C 0.2328(2) 0.9607(5) 0.71121(18) 0.0301(10) Uani 1 1 d .
H19A H 0.2298 1.0563 0.7299 0.036 Uiso 1 1 calc R
H19B H 0.1846 0.9098 0.7112 0.036 Uiso 1 1 calc R
C20 C 0.2949(2) 0.8679(4) 0.73852(17) 0.0219(9) Uani 1 1 d .
C21 C 0.3147(2) 0.8500(4) 0.79285(17) 0.0202(9) Uani 1 1 d .
H21 H 0.2881 0.8976 0.8192 0.024 Uiso 1 1 calc R
C22 C 0.3767(2) 0.7575(4) 0.80936(16) 0.0182(8) Uani 1 1 d .
C23 C 0.4314(2) 0.6261(4) 0.66946(16) 0.0204(8) Uani 1 1 d .
C24 C 0.5091(2) 0.6276(5) 0.67064(18) 0.0305(10) Uani 1 1 d .
H24 H 0.5377 0.6832 0.6977 0.037 Uiso 1 1 calc R
C25 C 0.5438(3) 0.5485(6) 0.6326(2) 0.0385(12) Uani 1 1 d .
H25 H 0.5963 0.5498 0.6337 0.046 Uiso 1 1 calc R
C26 C 0.5032(3) 0.4679(6) 0.5931(2) 0.0436(13) Uani 1 1 d .
H26 H 0.5278 0.4144 0.5670 0.052 Uiso 1 1 calc R
C27 C 0.4279(3) 0.4643(5) 0.59116(18) 0.0346(11) Uani 1 1 d .
H27 H 0.4000 0.4085 0.5638 0.042 Uiso 1 1 calc R
C28 C 0.3920(2) 0.5424(4) 0.62939(18) 0.0273(10) Uani 1 1 d .
H28 H 0.3395 0.5385 0.6281 0.033 Uiso 1 1 calc R
C29 C 0.5175(2) 0.5219(4) 0.89100(18) 0.0256(9) Uani 1 1 d .
H29A H 0.4878 0.4485 0.9082 0.038 Uiso 1 1 calc R
H29B H 0.5418 0.5864 0.9191 0.038 Uiso 1 1 calc R
H29C H 0.5551 0.4723 0.8716 0.038 Uiso 1 1 calc R
C30 C 0.3044(2) 0.8804(5) 0.93392(18) 0.0291(10) Uani 1 1 d .
H30A H 0.2940 0.9570 0.9063 0.044 Uiso 1 1 calc R
H30B H 0.3016 0.9221 0.9704 0.044 Uiso 1 1 calc R
H30C H 0.2679 0.8015 0.9277 0.044 Uiso 1 1 calc R
C31 C 0.4725(2) 0.9475(4) 0.92312(16) 0.0190(8) Uani 1 1 d .
C32 C 0.4654(2) 1.0756(4) 0.88887(16) 0.0194(9) Uani 1 1 d .
C33 C 0.5358(2) 1.1194(4) 0.87592(16) 0.0181(8) Uani 1 1 d .
H33 H 0.5455 1.1979 0.8523 0.022 Uiso 1 1 calc R
C34 C 0.5901(2) 1.0280(4) 0.90367(16) 0.0181(8) Uani 1 1 d .
C35 C 0.6699(2) 1.0275(4) 0.90540(16) 0.0206(9) Uani 1 1 d .
C36 C 0.7061(2) 0.9192(4) 0.93508(17) 0.0223(9) Uani 1 1 d .
C37 C 0.7893(2) 0.8898(5) 0.94366(19) 0.0328(11) Uani 1 1 d .
H37A H 0.8175 0.9820 0.9506 0.039 Uiso 1 1 calc R
H37B H 0.8070 0.8399 0.9116 0.039 Uiso 1 1 calc R
C38 C 0.7966(2) 0.7899(6) 0.9940(2) 0.0419(13) Uani 1 1 d .
H38A H 0.8382 0.7202 0.9921 0.050 Uiso 1 1 calc R
H38B H 0.8058 0.8487 1.0278 0.050 Uiso 1 1 calc R
C39 C 0.7236(2) 0.7082(5) 0.99324(19) 0.0303(10) Uani 1 1 d .
H39A H 0.7253 0.6148 0.9729 0.036 Uiso 1 1 calc R
H39B H 0.7113 0.6871 1.0308 0.036 Uiso 1 1 calc R
C40 C 0.6684(2) 0.8121(4) 0.96474(16) 0.0205(9) Uani 1 1 d .
C41 C 0.5931(2) 0.8128(4) 0.96502(16) 0.0199(9) Uani 1 1 d .
H41 H 0.5691 0.7438 0.9863 0.024 Uiso 1 1 calc R
C42 C 0.5511(2) 0.9195(4) 0.93269(16) 0.0184(8) Uani 1 1 d .
C43 C 0.7067(2) 1.1379(5) 0.87311(17) 0.0232(9) Uani 1 1 d .
C44 C 0.6966(2) 1.2879(5) 0.8803(2) 0.0335(11) Uani 1 1 d .
H44 H 0.6676 1.3213 0.9080 0.040 Uiso 1 1 calc R
C45 C 0.7283(3) 1.3889(6) 0.8475(2) 0.0474(14) Uani 1 1 d .
H45 H 0.7208 1.4909 0.8525 0.057 Uiso 1 1 calc R
C46 C 0.7711(3) 1.3401(6) 0.8072(2) 0.0514(15) Uani 1 1 d .
H46 H 0.7931 1.4088 0.7846 0.062 Uiso 1 1 calc R
C47 C 0.7817(3) 1.1924(7) 0.8001(2) 0.0474(14) Uani 1 1 d .
H47 H 0.8108 1.1594 0.7724 0.057 Uiso 1 1 calc R
C48 C 0.7504(2) 1.0920(5) 0.83265(19) 0.0342(11) Uani 1 1 d .
H48 H 0.7587 0.9902 0.8276 0.041 Uiso 1 1 calc R
C49 C 0.3955(2) 1.1596(4) 0.87166(19) 0.0259(10) Uani 1 1 d .
H49A H 0.3694 1.1812 0.9038 0.039 Uiso 1 1 calc R
H49B H 0.3634 1.1005 0.8458 0.039 Uiso 1 1 calc R
H49C H 0.4080 1.2516 0.8541 0.039 Uiso 1 1 calc R
C50 C 0.4175(2) 0.6804(5) 0.98876(17) 0.0284(10) Uani 1 1 d .
H50A H 0.4609 0.6195 0.9839 0.043 Uiso 1 1 calc R
H50B H 0.3743 0.6173 0.9917 0.043 Uiso 1 1 calc R
H50C H 0.4270 0.7388 1.0221 0.043 Uiso 1 1 calc R
C10 C 0.0988(4) 0.6193(9) 0.0456(3) 0.097(3) Uani 1 1 d .
H10A H 0.1212 0.6744 0.0777 0.116 Uiso 1 1 calc R
H10B H 0.0951 0.5152 0.0565 0.116 Uiso 1 1 calc R
Cl2 Cl 0.15543(14) 0.6316(3) -0.00543(12) 0.1301(10) Uani 1 1 d .
Cl3 Cl 0.00952(14) 0.6872(3) 0.02746(10) 0.1132(8) Uani 1 1 d .

loop_
_atom_site_aniso_label
_atom_site_aniso_U_11
_atom_site_aniso_U_22
_atom_site_aniso_U_33
_atom_site_aniso_U_23
_atom_site_aniso_U_13
_atom_site_aniso_U_12
Zr1 0.0176(2) 0.01465(19) 0.0139(2) -0.00071(16) 0.00064(15) 0.00062(15)
Cl1 0.0224(5) 0.0309(5) 0.0283(6) -0.0076(5) 0.0050(4) 0.0037(4)
Si1 0.0199(6) 0.0226(6) 0.0172(6) -0.0011(5) 0.0017(5) -0.0026(4)
N1 0.0285(18) 0.0167(16) 0.0205(19) -0.0003(14) -0.0037(15) -0.0017(14)
C1 0.038(2) 0.019(2) 0.021(2) 0.0066(18) -0.003(2) -0.0042(18)
C2 0.055(3) 0.031(3) 0.055(4) 0.010(3) 0.007(3) 0.007(2)
C3 0.046(3) 0.049(3) 0.033(3) 0.008(2) 0.006(2) -0.013(2)
C4 0.086(4) 0.039(3) 0.023(3) 0.002(2) 0.001(3) -0.013(3)
C11 0.0182(19) 0.018(2) 0.021(2) 0.0009(17) -0.0005(17) -0.0042(16)
C12 0.024(2) 0.0147(19) 0.023(2) 0.0014(17) -0.0017(18) -0.0021(16)
C13 0.021(2) 0.017(2) 0.022(2) -0.0037(16) -0.0015(18) -0.0001(16)
C14 0.0165(19) 0.0156(18) 0.019(2) -0.0036(16) -0.0033(17) -0.0028(15)
C15 0.0185(19) 0.0188(19) 0.020(2) -0.0046(17) -0.0041(17) -0.0023(16)
C16 0.025(2) 0.018(2) 0.019(2) -0.0022(17) -0.0051(18) -0.0003(17)
C17 0.027(2) 0.031(2) 0.021(2) 0.0021(18) -0.0056(19) 0.0048(18)
C18 0.039(3) 0.033(2) 0.030(3) 0.002(2) -0.009(2) 0.011(2)
C19 0.030(2) 0.031(2) 0.028(3) -0.006(2) -0.007(2) 0.0130(19)
C20 0.0186(19) 0.018(2) 0.028(2) -0.0038(18) -0.0024(18) -0.0002(16)
C21 0.020(2) 0.019(2) 0.022(2) -0.0048(17) 0.0025(17) -0.0013(16)
C22 0.0174(19) 0.0139(18) 0.023(2) -0.0012(16) -0.0005(17) -0.0050(15)
C23 0.022(2) 0.0194(19) 0.019(2) 0.0001(17) -0.0033(17) 0.0014(17)
C24 0.029(2) 0.037(2) 0.025(2) -0.004(2) -0.001(2) -0.001(2)
C25 0.031(3) 0.052(3) 0.033(3) -0.009(2) 0.007(2) 0.008(2)
C26 0.048(3) 0.051(3) 0.032(3) -0.012(2) 0.005(2) 0.015(3)
C27 0.044(3) 0.035(3) 0.023(3) -0.014(2) -0.006(2) 0.006(2)
C28 0.026(2) 0.027(2) 0.027(3) -0.0022(19) -0.0050(19) 0.0014(18)
C29 0.033(2) 0.018(2) 0.025(2) 0.0018(18) -0.004(2) 0.0028(18)
C30 0.024(2) 0.038(2) 0.026(2) -0.006(2) 0.0045(19) -0.0012(19)
C31 0.019(2) 0.022(2) 0.016(2) -0.0041(17) 0.0013(17) -0.0009(16)
C32 0.021(2) 0.0204(19) 0.016(2) -0.0064(17) -0.0010(17) 0.0007(16)
C33 0.0216(19) 0.0155(18) 0.017(2) -0.0001(17) 0.0008(17) -0.0020(16)
C34 0.0195(19) 0.0197(19) 0.015(2) -0.0014(16) 0.0012(17) -0.0021(16)
C35 0.021(2) 0.025(2) 0.015(2) -0.0069(17) 0.0037(17) -0.0037(17)
C36 0.017(2) 0.030(2) 0.019(2) -0.0049(18) -0.0005(17) 0.0034(17)
C37 0.021(2) 0.043(3) 0.034(3) 0.006(2) 0.001(2) 0.003(2)
C38 0.026(2) 0.048(3) 0.049(3) 0.011(3) -0.009(2) 0.008(2)
C39 0.028(2) 0.032(2) 0.029(3) 0.005(2) -0.004(2) 0.0058(19)
C40 0.023(2) 0.023(2) 0.015(2) -0.0017(17) -0.0006(17) 0.0006(17)
C41 0.026(2) 0.0182(19) 0.015(2) 0.0019(17) 0.0020(18) -0.0018(16)
C42 0.021(2) 0.0213(19) 0.013(2) -0.0053(16) 0.0032(17) -0.0029(16)
C43 0.0146(19) 0.032(2) 0.022(2) 0.0049(19) 0.0000(17) -0.0019(17)
C44 0.025(2) 0.033(2) 0.042(3) 0.008(2) 0.001(2) -0.0060(19)
C45 0.041(3) 0.040(3) 0.061(4) 0.021(3) 0.002(3) -0.011(2)
C46 0.035(3) 0.063(4) 0.056(4) 0.028(3) 0.007(3) -0.016(3)
C47 0.031(3) 0.080(4) 0.032(3) 0.019(3) 0.009(2) -0.006(3)
C48 0.027(2) 0.048(3) 0.028(3) 0.005(2) 0.002(2) 0.003(2)
C49 0.021(2) 0.021(2) 0.035(3) -0.0021(19) 0.0001(19) 0.0036(16)
C50 0.036(2) 0.030(2) 0.020(2) 0.0019(19) 0.005(2) -0.0081(19)
C10 0.091(6) 0.111(7) 0.089(6) 0.020(5) 0.011(5) 0.019(5)
Cl2 0.1187(19) 0.1173(19) 0.158(3) 0.0666(18) 0.0346(18) 0.0354(15)
Cl3 0.1192(18) 0.1009(16) 0.118(2) -0.0109(15) 0.0042(15) 0.0238(14)

loop_
_atom_type_symbol
_atom_type_description
_atom_type_scat_dispersion_real
_atom_type_scat_dispersion_imag
_atom_type_scat_source
C C 0.0033 0.0016 'International Tables Vol C Tables 4.2.6.8 and 6.1.1.4'
H H 0.0000 0.0000 'International Tables Vol C Tables 4.2.6.8 and 6.1.1.4'
N N 0.0061 0.0033 'International Tables Vol C Tables 4.2.6.8 and 6.1.1.4'
Si Si 0.0817 0.0704 'International Tables Vol C Tables 4.2.6.8 and 6.1.1.4'
Cl Cl 0.1484 0.1585 'International Tables Vol C Tables 4.2.6.8 and 6.1.1.4'
Zr Zr -2.9673 0.5597 'International Tables Vol C Tables 4.2.6.8 and 6.1.1.4'

loop_
_geom_angle_atom_site_label_1
_geom_angle_atom_site_label_2
_geom_angle_atom_site_label_3
_geom_angle
N1 Zr1 Cl1 101.53(10)
N1 Zr1 C11 119.25(13)
Cl1 Zr1 C11 119.80(9)
N1 Zr1 C32 94.31(13)
Cl1 Zr1 C32 132.12(9)
C11 Zr1 C32 89.07(13)
N1 Zr1 C31 126.36(13)
Cl1 Zr1 C31 120.82(9)
C11 Zr1 C31 67.84(13)
C32 Zr1 C31 32.99(12)
N1 Zr1 C12 128.16(13)
Cl1 Zr1 C12 86.67(9)
C11 Zr1 C12 33.54(12)
C32 Zr1 C12 117.60(13)
C31 Zr1 C12 88.26(13)
N1 Zr1 C33 86.89(13)
Cl1 Zr1 C33 103.82(9)
C11 Zr1 C33 119.60(12)
C32 Zr1 C33 31.94(12)
C31 Zr1 C33 54.03(12)
C12 Zr1 C33 141.14(13)
N1 Zr1 C22 86.45(13)
Cl1 Zr1 C22 130.52(9)
C11 Zr1 C22 32.97(13)
C32 Zr1 C22 95.00(12)
C31 Zr1 C22 89.09(12)
C12 Zr1 C22 53.26(12)
C33 Zr1 C22 125.47(12)
N1 Zr1 C42 139.42(13)
Cl1 Zr1 C42 88.73(9)
C11 Zr1 C42 87.02(12)
C32 Zr1 C42 52.98(12)
C31 Zr1 C42 32.49(12)
C12 Zr1 C42 91.20(13)
C33 Zr1 C42 52.55(12)
C22 Zr1 C42 116.31(12)
N1 Zr1 C13 100.03(13)
Cl1 Zr1 C13 78.65(9)
C11 Zr1 C13 53.61(12)
C32 Zr1 C13 142.39(13)
C31 Zr1 C13 118.21(12)
C12 Zr1 C13 31.01(13)
C33 Zr1 C13 172.11(12)
C22 Zr1 C13 51.94(12)
C42 Zr1 C13 120.53(12)
N1 Zr1 C34 111.24(13)
Cl1 Zr1 C34 79.80(8)
C11 Zr1 C34 117.92(12)
C32 Zr1 C34 52.39(12)
C31 Zr1 C34 53.57(11)
C12 Zr1 C34 120.58(12)
C33 Zr1 C34 31.29(12)
C22 Zr1 C34 142.45(12)
C42 Zr1 C34 31.70(11)
C13 Zr1 C34 144.89(12)
N1 Zr1 C14 76.83(12)
Cl1 Zr1 C14 102.54(8)
C11 Zr1 C14 53.47(12)
C32 Zr1 C14 125.10(12)
C31 Zr1 C14 119.06(12)
C12 Zr1 C14 51.59(12)
C33 Zr1 C14 151.27(12)
C22 Zr1 C14 31.45(11)
C42 Zr1 C14 139.47(12)
C13 Zr1 C14 30.55(11)
C34 Zr1 C14 171.16(12)
C30 Si1 C50 105.5(2)
C30 Si1 C31 114.65(19)
C50 Si1 C31 114.08(19)
C30 Si1 C11 113.40(19)
C50 Si1 C11 112.76(19)
C31 Si1 C11 96.68(17)
C1 N1 Zr1 147.7(3)
C1 N1 H1 106.1
Zr1 N1 H1 106.1
N1 C1 C3 110.4(4)
N1 C1 C2 110.1(4)
C3 C1 C2 111.2(4)
N1 C1 C4 107.4(3)
C3 C1 C4 108.0(4)
C2 C1 C4 109.7(4)
C1 C2 H2A 109.5
C1 C2 H2B 109.5
H2A C2 H2B 109.5
C1 C2 H2C 109.5
H2A C2 H2C 109.5
H2B C2 H2C 109.5
C1 C3 H3A 109.5
C1 C3 H3B 109.5
H3A C3 H3B 109.5
C1 C3 H3C 109.5
H3A C3 H3C 109.5
H3B C3 H3C 109.5
C1 C4 H4A 109.5
C1 C4 H4B 109.5
H4A C4 H4B 109.5
C1 C4 H4C 109.5
H4A C4 H4C 109.5
H4B C4 H4C 109.5
C22 C11 C12 105.4(3)
C22 C11 Si1 126.2(3)
C12 C11 Si1 126.0(3)
C22 C11 Zr1 77.6(2)
C12 C11 Zr1 75.7(2)
Si1 C11 Zr1 98.73(16)
C13 C12 C11 109.4(3)
C13 C12 C29 121.7(4)
C11 C12 C29 128.9(4)
C13 C12 Zr1 79.0(2)
C11 C12 Zr1 70.8(2)
C29 C12 Zr1 118.8(3)
C12 C13 C14 109.5(3)
C12 C13 Zr1 70.0(2)
C14 C13 Zr1 77.3(2)
C12 C13 H13 125.2
C14 C13 H13 125.2
Zr1 C13 H13 119.1
C13 C14 C15 131.1(4)
C13 C14 C22 106.6(3)
C15 C14 C22 122.3(3)
C13 C14 Zr1 72.1(2)
C15 C14 Zr1 125.5(3)
C22 C14 Zr1 69.0(2)
C16 C15 C14 116.4(4)
C16 C15 C23 122.7(4)
C14 C15 C23 120.9(3)
C15 C16 C20 121.8(4)
C15 C16 C17 128.8(4)
C20 C16 C17 109.4(3)
C16 C17 C18 103.0(3)
C16 C17 H17A 111.2
C18 C17 H17A 111.2
C16 C17 H17B 111.2
C18 C17 H17B 111.2
H17A C17 H17B 109.1
C19 C18 C17 104.5(3)
C19 C18 H18A 110.8
C17 C18 H18A 110.8
C19 C18 H18B 110.8
C17 C18 H18B 110.8
H18A C18 H18B 108.9
C20 C19 C18 103.8(3)
C20 C19 H19A 111.0
C18 C19 H19A 111.0
C20 C19 H19B 111.0
C18 C19 H19B 111.0
H19A C19 H19B 109.0
C21 C20 C16 122.4(4)
C21 C20 C19 128.2(4)
C16 C20 C19 109.4(4)
C20 C21 C22 118.4(4)
C20 C21 H21 120.8
C22 C21 H21 120.8
C21 C22 C11 132.3(4)
C21 C22 C14 118.6(4)
C11 C22 C14 109.1(3)
C21 C22 Zr1 120.0(2)
C11 C22 Zr1 69.4(2)
C14 C22 Zr1 79.5(2)
C28 C23 C24 117.8(4)
C28 C23 C15 120.9(4)
C24 C23 C15 121.3(4)
C25 C24 C23 120.2(4)
C25 C24 H24 119.9
C23 C24 H24 119.9
C26 C25 C24 120.6(4)
C26 C25 H25 119.7
C24 C25 H25 119.7
C27 C26 C25 120.3(4)
C27 C26 H26 119.8
C25 C26 H26 119.8
C26 C27 C28 119.8(4)
C26 C27 H27 120.1
C28 C27 H27 120.1
C23 C28 C27 121.2(4)
C23 C28 H28 119.4
C27 C28 H28 119.4
C12 C29 H29A 109.5
C12 C29 H29B 109.5
H29A C29 H29B 109.5
C12 C29 H29C 109.5
H29A C29 H29C 109.5
H29B C29 H29C 109.5
Si1 C30 H30A 109.5
Si1 C30 H30B 109.5
H30A C30 H30B 109.5
Si1 C30 H30C 109.5
H30A C30 H30C 109.5
H30B C30 H30C 109.5
C32 C31 C42 105.6(3)
C32 C31 Si1 125.6(3)
C42 C31 Si1 124.2(3)
C32 C31 Zr1 73.2(2)
C42 C31 Zr1 76.8(2)
Si1 C31 Zr1 96.72(16)
C33 C32 C31 109.4(3)
C33 C32 C49 123.5(4)
C31 C32 C49 127.0(3)
C33 C32 Zr1 75.5(2)
C31 C32 Zr1 73.8(2)
C49 C32 Zr1 120.3(3)
C32 C33 C34 109.2(3)
C32 C33 Zr1 72.5(2)
C34 C33 Zr1 78.1(2)
C32 C33 H33 125.4
C34 C33 H33 125.4
Zr1 C33 H33 115.9
C33 C34 C42 106.9(3)
C33 C34 C35 131.7(4)
C42 C34 C35 121.4(4)
C33 C34 Zr1 70.6(2)
C42 C34 Zr1 72.4(2)
C35 C34 Zr1 121.1(3)
C36 C35 C34 116.6(4)
C36 C35 C43 124.3(4)
C34 C35 C43 119.0(4)
C35 C36 C40 122.8(4)
C35 C36 C37 128.4(4)
C40 C36 C37 108.9(3)
C36 C37 C38 102.9(3)
C36 C37 H37A 111.2
C38 C37 H37A 111.2
C36 C37 H37B 111.2
C38 C37 H37B 111.2
H37A C37 H37B 109.1
C39 C38 C37 105.9(4)
C39 C38 H38A 110.6
C37 C38 H38A 110.6
C39 C38 H38B 110.6
C37 C38 H38B 110.6
H38A C38 H38B 108.7
C40 C39 C38 103.7(3)
C40 C39 H39A 111.0
C38 C39 H39A 111.0
C40 C39 H39B 111.0
C38 C39 H39B 111.0
H39A C39 H39B 109.0
C41 C40 C36 121.7(4)
C41 C40 C39 128.5(4)
C36 C40 C39 109.9(3)
C40 C41 C42 118.7(4)
C40 C41 H41 120.7
C42 C41 H41 120.7
C41 C42 C34 118.8(3)
C41 C42 C31 132.5(4)
C34 C42 C31 108.7(3)
C41 C42 Zr1 121.2(3)
C34 C42 Zr1 75.9(2)
C31 C42 Zr1 70.7(2)
C44 C43 C48 118.4(4)
C44 C43 C35 121.8(4)
C48 C43 C35 119.7(4)
C45 C44 C43 120.7(5)
C45 C44 H44 119.6
C43 C44 H44 119.6
C44 C45 C46 119.7(5)
C44 C45 H45 120.2
C46 C45 H45 120.2
C47 C46 C45 119.9(5)
C47 C46 H46 120.0
C45 C46 H46 120.0
C46 C47 C48 120.6(5)
C46 C47 H47 119.7
C48 C47 H47 119.7
C47 C48 C43 120.7(5)
C47 C48 H48 119.7
C43 C48 H48 119.7
C32 C49 H49A 109.5
C32 C49 H49B 109.5
H49A C49 H49B 109.5
C32 C49 H49C 109.5
H49A C49 H49C 109.5
H49B C49 H49C 109.5
Si1 C50 H50A 109.5
Si1 C50 H50B 109.5
H50A C50 H50B 109.5
Si1 C50 H50C 109.5
H50A C50 H50C 109.5
H50B C50 H50C 109.5
Cl2 C10 Cl3 113.4(5)
Cl2 C10 H10A 108.9
Cl3 C10 H10A 108.9
Cl2 C10 H10B 108.9
Cl3 C10 H10B 108.9
H10A C10 H10B 107.7

loop_
_geom_bond_atom_site_label_1
_geom_bond_atom_site_label_2
_geom_bond_distance
Zr1 N1 2.036(3)
Zr1 Cl1 2.4503(10)
Zr1 C11 2.478(4)
Zr1 C32 2.529(4)
Zr1 C31 2.538(4)
Zr1 C12 2.542(4)
Zr1 C33 2.568(4)
Zr1 C22 2.586(4)
Zr1 C42 2.619(4)
Zr1 C13 2.656(4)
Zr1 C34 2.665(4)
Zr1 C14 2.724(4)
Si1 C30 1.865(4)
Si1 C50 1.867(4)
Si1 C31 1.873(4)
Si1 C11 1.874(4)
N1 C1 1.484(5)
N1 H1 0.8800
C1 C3 1.517(6)
C1 C2 1.515(6)
C1 C4 1.531(6)
C2 H2A 0.9800
C2 H2B 0.9800
C2 H2C 0.9800
C3 H3A 0.9800
C3 H3B 0.9800
C3 H3C 0.9800
C4 H4A 0.9800
C4 H4B 0.9800
C4 H4C 0.9800
C11 C22 1.440(6)
C11 C12 1.450(5)
C12 C13 1.394(6)
C12 C29 1.496(5)
C13 C14 1.419(5)
C13 H13 0.9500
C14 C15 1.421(6)
C14 C22 1.445(5)
C15 C16 1.385(5)
C15 C23 1.480(5)
C16 C20 1.431(5)
C16 C17 1.519(6)
C17 C18 1.553(6)
C17 H17A 0.9900
C17 H17B 0.9900
C18 C19 1.528(6)
C18 H18A 0.9900
C18 H18B 0.9900
C19 C20 1.513(5)
C19 H19A 0.9900
C19 H19B 0.9900
C20 C21 1.360(6)
C21 C22 1.433(5)
C21 H21 0.9500
C23 C28 1.389(6)
C23 C24 1.406(5)
C24 C25 1.382(6)
C24 H24 0.9500
C25 C26 1.374(7)
C25 H25 0.9500
C26 C27 1.363(6)
C26 H26 0.9500
C27 C28 1.391(6)
C27 H27 0.9500
C28 H28 0.9500
C29 H29A 0.9800
C29 H29B 0.9800
C29 H29C 0.9800
C30 H30A 0.9800
C30 H30B 0.9800
C30 H30C 0.9800
C31 C32 1.439(5)
C31 C42 1.445(5)
C32 C33 1.403(5)
C32 C49 1.508(5)
C33 C34 1.414(5)
C33 H33 0.9500
C34 C42 1.444(5)
C34 C35 1.445(5)
C35 C36 1.359(6)
C35 C43 1.480(5)
C36 C40 1.431(6)
C36 C37 1.528(5)
C37 C38 1.533(6)
C37 H37A 0.9900
C37 H37B 0.9900
C38 C39 1.519(6)
C38 H38A 0.9900
C38 H38B 0.9900
C39 C40 1.502(6)
C39 H39A 0.9900
C39 H39B 0.9900
C40 C41 1.367(5)
C41 C42 1.429(6)
C41 H41 0.9500
C43 C44 1.394(6)
C43 C48 1.395(6)
C44 C45 1.387(6)
C44 H44 0.9500
C45 C46 1.389(8)
C45 H45 0.9500
C46 C47 1.374(8)
C46 H46 0.9500
C47 C48 1.375(7)
C47 H47 0.9500
C48 H48 0.9500
C49 H49A 0.9800
C49 H49B 0.9800
C49 H49C 0.9800
C50 H50A 0.9800
C50 H50B 0.9800
C50 H50C 0.9800
C10 Cl2 1.702(8)
C10 Cl3 1.751(8)
C10 H10A 0.9900
C10 H10B 0.9900

loop_
_geom_torsion_atom_site_label_1
_geom_torsion_atom_site_label_2
_geom_torsion_atom_site_label_3
_geom_torsion_atom_site_label_4
_geom_torsion
Cl1 Zr1 N1 C1 -67.6(5)
C11 Zr1 N1 C1 158.3(5)
C32 Zr1 N1 C1 66.9(5)
C31 Zr1 N1 C1 75.4(5)
C12 Zr1 N1 C1 -162.5(5)
C33 Zr1 N1 C1 35.8(5)
C22 Zr1 N1 C1 161.7(5)
C42 Zr1 N1 C1 34.1(6)
C13 Zr1 N1 C1 -148.0(5)
C34 Zr1 N1 C1 15.8(5)
C14 Zr1 N1 C1 -168.0(5)
Zr1 N1 C1 C3 22.6(7)
Zr1 N1 C1 C2 -100.5(5)
Zr1 N1 C1 C4 140.1(4)
C30 Si1 C11 C22 37.9(4)
C50 Si1 C11 C22 157.7(3)
C31 Si1 C11 C22 -82.7(3)
C30 Si1 C11 C12 -162.6(3)
C50 Si1 C11 C12 -42.7(4)
C31 Si1 C11 C12 76.9(3)
C30 Si1 C11 Zr1 118.87(19)
C50 Si1 C11 Zr1 -121.32(18)
C31 Si1 C11 Zr1 -1.68(18)
N1 Zr1 C11 C22 6.2(3)
Cl1 Zr1 C11 C22 -119.5(2)
C32 Zr1 C11 C22 100.7(2)
C31 Zr1 C11 C22 126.6(2)
C12 Zr1 C11 C22 -109.7(3)
C33 Zr1 C11 C22 110.5(2)
C42 Zr1 C11 C22 153.6(2)
C13 Zr1 C11 C22 -74.3(2)
C34 Zr1 C11 C22 146.3(2)
C14 Zr1 C11 C22 -36.0(2)
N1 Zr1 C11 C12 115.9(2)
Cl1 Zr1 C11 C12 -9.9(3)
C32 Zr1 C11 C12 -149.7(2)
C31 Zr1 C11 C12 -123.7(3)
C33 Zr1 C11 C12 -139.8(2)
C22 Zr1 C11 C12 109.7(3)
C42 Zr1 C11 C12 -96.7(2)
C13 Zr1 C11 C12 35.4(2)
C34 Zr1 C11 C12 -104.0(2)
C14 Zr1 C11 C12 73.6(2)
N1 Zr1 C11 Si1 -119.04(16)
Cl1 Zr1 C11 Si1 115.18(13)
C32 Zr1 C11 Si1 -24.62(16)
C31 Zr1 C11 Si1 1.33(14)
C12 Zr1 C11 Si1 125.1(3)
C33 Zr1 C11 Si1 -14.8(2)
C22 Zr1 C11 Si1 -125.3(3)
C42 Zr1 C11 Si1 28.36(16)
C13 Zr1 C11 Si1 160.4(2)
C34 Zr1 C11 Si1 21.0(2)
C14 Zr1 C11 Si1 -161.3(2)
C22 C11 C12 C13 2.2(4)
Si1 C11 C12 C13 -160.8(3)
Zr1 C11 C12 C13 -70.3(3)
C22 C11 C12 C29 -175.5(4)
Si1 C11 C12 C29 21.5(6)
Zr1 C11 C12 C29 111.9(4)
C22 C11 C12 Zr1 72.6(2)
Si1 C11 C12 Zr1 -90.5(3)
N1 Zr1 C12 C13 28.7(3)
Cl1 Zr1 C12 C13 -73.4(2)
C11 Zr1 C12 C13 115.2(3)
C32 Zr1 C12 C13 149.9(2)
C31 Zr1 C12 C13 165.6(2)
C33 Zr1 C12 C13 178.6(2)
C22 Zr1 C12 C13 75.4(2)
C42 Zr1 C12 C13 -162.0(2)
C34 Zr1 C12 C13 -149.5(2)
C14 Zr1 C12 C13 35.5(2)
N1 Zr1 C12 C11 -86.5(3)
Cl1 Zr1 C12 C11 171.4(2)
C32 Zr1 C12 C11 34.7(3)
C31 Zr1 C12 C11 50.4(2)
C33 Zr1 C12 C11 63.4(3)
C22 Zr1 C12 C11 -39.7(2)
C42 Zr1 C12 C11 82.8(2)
C13 Zr1 C12 C11 -115.2(3)
C34 Zr1 C12 C11 95.3(2)
C14 Zr1 C12 C11 -79.7(2)
N1 Zr1 C12 C29 148.9(3)
Cl1 Zr1 C12 C29 46.9(3)
C11 Zr1 C12 C29 -124.5(4)
C32 Zr1 C12 C29 -89.8(3)
C31 Zr1 C12 C29 -74.1(3)
C33 Zr1 C12 C29 -61.1(4)
C22 Zr1 C12 C29 -164.3(4)
C42 Zr1 C12 C29 -41.8(3)
C13 Zr1 C12 C29 120.3(4)
C34 Zr1 C12 C29 -29.2(3)
C14 Zr1 C12 C29 155.8(4)
C11 C12 C13 C14 -2.9(4)
C29 C12 C13 C14 175.0(3)
Zr1 C12 C13 C14 -67.9(3)
C11 C12 C13 Zr1 64.9(3)
C29 C12 C13 Zr1 -117.1(4)
N1 Zr1 C13 C12 -157.5(2)
Cl1 Zr1 C13 C12 102.7(2)
C11 Zr1 C13 C12 -38.4(2)
C32 Zr1 C13 C12 -46.7(3)
C31 Zr1 C13 C12 -16.4(3)
C22 Zr1 C13 C12 -80.1(3)
C42 Zr1 C13 C12 21.0(3)
C34 Zr1 C13 C12 49.5(3)
C14 Zr1 C13 C12 -116.5(3)
N1 Zr1 C13 C14 -41.0(2)
Cl1 Zr1 C13 C14 -140.9(2)
C11 Zr1 C13 C14 78.1(2)
C32 Zr1 C13 C14 69.8(3)
C31 Zr1 C13 C14 100.1(2)
C12 Zr1 C13 C14 116.5(3)
C22 Zr1 C13 C14 36.4(2)
C42 Zr1 C13 C14 137.5(2)
C34 Zr1 C13 C14 166.0(2)
C12 C13 C14 C15 -175.0(4)
Zr1 C13 C14 C15 121.8(4)
C12 C13 C14 C22 2.4(4)
Zr1 C13 C14 C22 -60.7(2)
C12 C13 C14 Zr1 63.1(3)
N1 Zr1 C14 C13 138.4(2)
Cl1 Zr1 C14 C13 39.3(2)
C11 Zr1 C14 C13 -78.6(2)
C32 Zr1 C14 C13 -135.6(2)
C31 Zr1 C14 C13 -97.0(2)
C12 Zr1 C14 C13 -36.1(2)
C33 Zr1 C14 C13 -164.4(2)
C22 Zr1 C14 C13 -116.4(3)
C42 Zr1 C14 C13 -63.7(3)
N1 Zr1 C14 C15 10.3(3)
Cl1 Zr1 C14 C15 -88.8(3)
C11 Zr1 C14 C15 153.2(4)
C32 Zr1 C14 C15 96.2(3)
C31 Zr1 C14 C15 134.8(3)
C12 Zr1 C14 C15 -164.2(4)
C33 Zr1 C14 C15 67.4(4)
C22 Zr1 C14 C15 115.4(4)
C42 Zr1 C14 C15 168.2(3)
C13 Zr1 C14 C15 -128.2(4)
N1 Zr1 C14 C22 -105.1(2)
Cl1 Zr1 C14 C22 155.8(2)
C11 Zr1 C14 C22 37.8(2)
C32 Zr1 C14 C22 -19.1(3)
C31 Zr1 C14 C22 19.4(3)
C12 Zr1 C14 C22 80.4(2)
C33 Zr1 C14 C22 -48.0(3)
C42 Zr1 C14 C22 52.8(3)
C13 Zr1 C14 C22 116.4(3)
C13 C14 C15 C16 178.5(4)
C22 C14 C15 C16 1.4(5)
Zr1 C14 C15 C16 -84.5(4)
C13 C14 C15 C23 0.1(6)
C22 C14 C15 C23 -177.1(3)
Zr1 C14 C15 C23 97.0(4)
C14 C15 C16 C20 -0.7(6)
C23 C15 C16 C20 177.7(4)
C14 C15 C16 C17 178.6(4)
C23 C15 C16 C17 -2.9(6)
C15 C16 C17 C18 -160.7(4)
C20 C16 C17 C18 18.7(4)
C16 C17 C18 C19 -30.0(4)
C17 C18 C19 C20 30.2(5)
C15 C16 C20 C21 -0.4(6)
C17 C16 C20 C21 -179.9(4)
C15 C16 C20 C19 179.6(4)
C17 C16 C20 C19 0.1(5)
C18 C19 C20 C21 160.7(4)
C18 C19 C20 C16 -19.2(5)
C16 C20 C21 C22 0.8(6)
C19 C20 C21 C22 -179.1(4)
C20 C21 C22 C11 -177.2(4)
C20 C21 C22 C14 -0.2(5)
C20 C21 C22 Zr1 94.2(4)
C12 C11 C22 C21 176.6(4)
Si1 C11 C22 C21 -20.4(6)
Zr1 C11 C22 C21 -112.3(4)
C12 C11 C22 C14 -0.7(4)
Si1 C11 C22 C14 162.3(3)
Zr1 C11 C22 C14 70.4(3)
C12 C11 C22 Zr1 -71.1(2)
Si1 C11 C22 Zr1 91.8(3)
C13 C14 C22 C21 -178.7(3)
C15 C14 C22 C21 -1.0(5)
Zr1 C14 C22 C21 118.5(3)
C13 C14 C22 C11 -1.0(4)
C15 C14 C22 C11 176.7(3)
Zr1 C14 C22 C11 -63.8(2)
C13 C14 C22 Zr1 62.7(3)
C15 C14 C22 Zr1 -119.5(3)
N1 Zr1 C22 C21 -46.8(3)
Cl1 Zr1 C22 C21 -148.9(3)
C11 Zr1 C22 C21 127.8(4)
C32 Zr1 C22 C21 47.3(3)
C31 Zr1 C22 C21 79.7(3)
C12 Zr1 C22 C21 168.3(4)
C33 Zr1 C22 C21 36.9(4)
C42 Zr1 C22 C21 98.1(3)
C13 Zr1 C22 C21 -152.4(4)
C34 Zr1 C22 C21 74.2(4)
C14 Zr1 C22 C21 -117.1(4)
N1 Zr1 C22 C11 -174.5(2)
Cl1 Zr1 C22 C11 83.3(2)
C32 Zr1 C22 C11 -80.5(2)
C31 Zr1 C22 C11 -48.0(2)
C12 Zr1 C22 C11 40.5(2)
C33 Zr1 C22 C11 -90.9(2)
C42 Zr1 C22 C11 -29.6(2)
C13 Zr1 C22 C11 79.8(2)
C34 Zr1 C22 C11 -53.6(3)
C14 Zr1 C22 C11 115.1(3)
N1 Zr1 C22 C14 70.4(2)
Cl1 Zr1 C22 C14 -31.8(3)
C11 Zr1 C22 C14 -115.1(3)
C32 Zr1 C22 C14 164.4(2)
C31 Zr1 C22 C14 -163.1(2)
C12 Zr1 C22 C14 -74.6(2)
C33 Zr1 C22 C14 154.0(2)
C42 Zr1 C22 C14 -144.7(2)
C13 Zr1 C22 C14 -35.3(2)
C34 Zr1 C22 C14 -168.7(2)
C16 C15 C23 C28 -51.0(6)
C14 C15 C23 C28 127.4(4)
C16 C15 C23 C24 131.9(4)
C14 C15 C23 C24 -49.7(6)
C28 C23 C24 C25 0.4(6)
C15 C23 C24 C25 177.6(4)
C23 C24 C25 C26 0.2(7)
C24 C25 C26 C27 -0.4(8)
C25 C26 C27 C28 -0.1(8)
C24 C23 C28 C27 -0.9(6)
C15 C23 C28 C27 -178.1(4)
C26 C27 C28 C23 0.7(7)
C30 Si1 C31 C32 -43.9(4)
C50 Si1 C31 C32 -165.7(3)
C11 Si1 C31 C32 75.7(4)
C30 Si1 C31 C42 163.4(3)
C50 Si1 C31 C42 41.6(4)
C11 Si1 C31 C42 -77.0(3)
C30 Si1 C31 Zr1 -117.95(18)
C50 Si1 C31 Zr1 120.25(18)
C11 Si1 C31 Zr1 1.63(17)
N1 Zr1 C31 C32 -15.7(3)
Cl1 Zr1 C31 C32 121.0(2)
C11 Zr1 C31 C32 -126.5(2)
C12 Zr1 C31 C32 -153.9(2)
C33 Zr1 C31 C32 36.1(2)
C22 Zr1 C31 C32 -100.6(2)
C42 Zr1 C31 C32 111.1(3)
C13 Zr1 C31 C32 -145.6(2)
C34 Zr1 C31 C32 75.2(2)
C14 Zr1 C31 C32 -110.6(2)
N1 Zr1 C31 C42 -126.8(2)
Cl1 Zr1 C31 C42 9.9(2)
C11 Zr1 C31 C42 122.3(2)
C32 Zr1 C31 C42 -111.1(3)
C12 Zr1 C31 C42 95.0(2)
C33 Zr1 C31 C42 -75.0(2)
C22 Zr1 C31 C42 148.2(2)
C13 Zr1 C31 C42 103.3(2)
C34 Zr1 C31 C42 -35.9(2)
C14 Zr1 C31 C42 138.3(2)
N1 Zr1 C31 Si1 109.49(17)
Cl1 Zr1 C31 Si1 -113.77(13)
C11 Zr1 C31 Si1 -1.32(14)
C32 Zr1 C31 Si1 125.2(3)
C12 Zr1 C31 Si1 -28.69(16)
C33 Zr1 C31 Si1 161.3(2)
C22 Zr1 C31 Si1 24.58(16)
C42 Zr1 C31 Si1 -123.7(3)
C13 Zr1 C31 Si1 -20.3(2)
C34 Zr1 C31 Si1 -159.6(2)
C14 Zr1 C31 Si1 14.6(2)
C42 C31 C32 C33 2.8(4)
Si1 C31 C32 C33 -154.0(3)
Zr1 C31 C32 C33 -67.8(3)
C42 C31 C32 C49 -173.3(4)
Si1 C31 C32 C49 29.9(6)
Zr1 C31 C32 C49 116.1(4)
C42 C31 C32 Zr1 70.6(3)
Si1 C31 C32 Zr1 -86.2(3)
N1 Zr1 C32 C33 -77.1(2)
Cl1 Zr1 C32 C33 32.7(3)
C11 Zr1 C32 C33 163.7(2)
C31 Zr1 C32 C33 115.6(3)
C12 Zr1 C32 C33 145.3(2)
C22 Zr1 C32 C33 -163.9(2)
C42 Zr1 C32 C33 76.7(2)
C13 Zr1 C32 C33 170.3(2)
C34 Zr1 C32 C33 36.5(2)
C14 Zr1 C32 C33 -154.0(2)
N1 Zr1 C32 C31 167.4(2)
Cl1 Zr1 C32 C31 -82.9(2)
C11 Zr1 C32 C31 48.1(2)
C12 Zr1 C32 C31 29.7(3)
C33 Zr1 C32 C31 -115.6(3)
C22 Zr1 C32 C31 80.6(2)
C42 Zr1 C32 C31 -38.9(2)
C13 Zr1 C32 C31 54.8(3)
C34 Zr1 C32 C31 -79.0(2)
C14 Zr1 C32 C31 90.4(2)
N1 Zr1 C32 C49 43.5(3)
Cl1 Zr1 C32 C49 153.3(2)
C11 Zr1 C32 C49 -75.8(3)
C31 Zr1 C32 C49 -123.8(4)
C12 Zr1 C32 C49 -94.1(3)
C33 Zr1 C32 C49 120.6(4)
C22 Zr1 C32 C49 -43.3(3)
C42 Zr1 C32 C49 -162.7(4)
C13 Zr1 C32 C49 -69.1(4)
C34 Zr1 C32 C49 157.1(4)
C14 Zr1 C32 C49 -33.4(4)
C31 C32 C33 C34 -3.6(4)
C49 C32 C33 C34 172.7(4)
Zr1 C32 C33 C34 -70.3(3)
C31 C32 C33 Zr1 66.7(3)
C49 C32 C33 Zr1 -117.0(4)
N1 Zr1 C33 C32 103.3(2)
Cl1 Zr1 C33 C32 -155.6(2)
C11 Zr1 C33 C32 -18.9(3)
C31 Zr1 C33 C32 -37.4(2)
C12 Zr1 C33 C32 -53.5(3)
C22 Zr1 C33 C32 19.9(3)
C42 Zr1 C33 C32 -78.2(2)
C34 Zr1 C33 C32 -114.7(3)
C14 Zr1 C33 C32 48.3(4)
N1 Zr1 C33 C34 -142.0(2)
Cl1 Zr1 C33 C34 -40.9(2)
C11 Zr1 C33 C34 95.9(2)
C32 Zr1 C33 C34 114.7(3)
C31 Zr1 C33 C34 77.4(2)
C12 Zr1 C33 C34 61.2(3)
C22 Zr1 C33 C34 134.6(2)
C42 Zr1 C33 C34 36.6(2)
C14 Zr1 C33 C34 163.0(2)
C32 C33 C34 C42 2.8(4)
Zr1 C33 C34 C42 -63.7(3)
C32 C33 C34 C35 -178.7(4)
Zr1 C33 C34 C35 114.8(4)
C32 C33 C34 Zr1 66.5(3)
N1 Zr1 C34 C33 41.3(2)
Cl1 Zr1 C34 C33 139.8(2)
C11 Zr1 C34 C33 -101.8(2)
C32 Zr1 C34 C33 -37.3(2)
C31 Zr1 C34 C33 -79.0(2)
C12 Zr1 C34 C33 -140.3(2)
C22 Zr1 C34 C33 -72.1(3)
C42 Zr1 C34 C33 -115.8(3)
C13 Zr1 C34 C33 -167.4(2)
N1 Zr1 C34 C42 157.1(2)
Cl1 Zr1 C34 C42 -104.4(2)
C11 Zr1 C34 C42 14.1(3)
C32 Zr1 C34 C42 78.5(2)
C31 Zr1 C34 C42 36.9(2)
C12 Zr1 C34 C42 -24.4(3)
C33 Zr1 C34 C42 115.8(3)
C22 Zr1 C34 C42 43.8(3)
C13 Zr1 C34 C42 -51.5(3)
N1 Zr1 C34 C35 -86.4(3)
Cl1 Zr1 C34 C35 12.1(3)
C11 Zr1 C34 C35 130.6(3)
C32 Zr1 C34 C35 -165.0(4)
C31 Zr1 C34 C35 153.4(4)
C12 Zr1 C34 C35 92.1(3)
C33 Zr1 C34 C35 -127.6(4)
C22 Zr1 C34 C35 160.3(3)
C42 Zr1 C34 C35 116.5(4)
C13 Zr1 C34 C35 65.0(4)
C33 C34 C35 C36 -177.6(4)
C42 C34 C35 C36 0.8(6)
Zr1 C34 C35 C36 -86.6(4)
C33 C34 C35 C43 -0.7(6)
C42 C34 C35 C43 177.6(4)
Zr1 C34 C35 C43 90.3(4)
C34 C35 C36 C40 -1.7(6)
C43 C35 C36 C40 -178.4(4)
C34 C35 C36 C37 179.1(4)
C43 C35 C36 C37 2.4(7)
C35 C36 C37 C38 162.1(4)
C40 C36 C37 C38 -17.2(5)
C36 C37 C38 C39 28.2(5)
C37 C38 C39 C40 -28.7(5)
C35 C36 C40 C41 -0.1(6)
C37 C36 C40 C41 179.2(4)
C35 C36 C40 C39 -179.9(4)
C37 C36 C40 C39 -0.6(5)
C38 C39 C40 C41 -161.4(4)
C38 C39 C40 C36 18.3(5)
C36 C40 C41 C42 3.0(6)
C39 C40 C41 C42 -177.4(4)
C40 C41 C42 C34 -3.8(6)
C40 C41 C42 C31 178.4(4)
C40 C41 C42 Zr1 86.7(4)
C33 C34 C42 C41 -179.4(3)
C35 C34 C42 C41 1.9(6)
Zr1 C34 C42 C41 118.1(3)
C33 C34 C42 C31 -1.0(4)
C35 C34 C42 C31 -179.7(3)
Zr1 C34 C42 C31 -63.6(3)
C33 C34 C42 Zr1 62.5(3)
C35 C34 C42 Zr1 -116.2(3)
C32 C31 C42 C41 177.0(4)
Si1 C31 C42 C41 -25.8(6)
Zr1 C31 C42 C41 -115.0(4)
C32 C31 C42 C34 -1.0(4)
Si1 C31 C42 C34 156.2(3)
Zr1 C31 C42 C34 67.0(3)
C32 C31 C42 Zr1 -68.0(3)
Si1 C31 C42 Zr1 89.2(3)
N1 Zr1 C42 C41 -149.2(3)
Cl1 Zr1 C42 C41 -42.9(3)
C11 Zr1 C42 C41 77.0(3)
C32 Zr1 C42 C41 168.1(4)
C31 Zr1 C42 C41 128.6(4)
C12 Zr1 C42 C41 43.7(3)
C33 Zr1 C42 C41 -151.4(4)
C22 Zr1 C42 C41 92.7(3)
C13 Zr1 C42 C41 33.1(3)
C34 Zr1 C42 C41 -115.4(4)
C14 Zr1 C42 C41 65.1(4)
N1 Zr1 C42 C34 -33.9(3)
Cl1 Zr1 C42 C34 72.5(2)
C11 Zr1 C42 C34 -167.6(2)
C32 Zr1 C42 C34 -76.5(2)
C31 Zr1 C42 C34 -116.0(3)
C12 Zr1 C42 C34 159.1(2)
C33 Zr1 C42 C34 -36.1(2)
C22 Zr1 C42 C34 -152.0(2)
C13 Zr1 C42 C34 148.5(2)
C14 Zr1 C42 C34 -179.6(2)
N1 Zr1 C42 C31 82.2(3)
Cl1 Zr1 C42 C31 -171.5(2)
C11 Zr1 C42 C31 -51.6(2)
C32 Zr1 C42 C31 39.5(2)
C12 Zr1 C42 C31 -84.9(2)
C33 Zr1 C42 C31 79.9(2)
C22 Zr1 C42 C31 -35.9(3)
C13 Zr1 C42 C31 -95.5(2)
C34 Zr1 C42 C31 116.0(3)
C14 Zr1 C42 C31 -63.6(3)
C36 C35 C43 C44 -125.8(5)
C34 C35 C43 C44 57.6(6)
C36 C35 C43 C48 56.9(6)
C34 C35 C43 C48 -119.7(4)
C48 C43 C44 C45 1.0(7)
C35 C43 C44 C45 -176.4(4)
C43 C44 C45 C46 -0.5(8)
C44 C45 C46 C47 0.1(8)
C45 C46 C47 C48 -0.3(8)
C46 C47 C48 C43 0.8(8)
C44 C43 C48 C47 -1.1(7)
C35 C43 C48 C47 176.3(4)
